data_4100144
_journal_name_full 'Journal of the American Chemical Society'
_journal_paper_doi 10.1021/ja0435182
_journal_year 2005
_chemical_formula_moiety 'C10 H8 Cl2 I2 N2 Pt'
_chemical_formula_sum 'C10 H8 Cl2 I2 N2 Pt'
_chemical_formula_weight 675.97
_space_group_IT_number 15
_symmetry_cell_setting monoclinic
_symmetry_space_group_name_Hall '-C 2yc'
_symmetry_space_group_name_H-M 'C 1 2/c 1'
_cell_angle_alpha 90.00
_cell_angle_beta 126.464(3)
_cell_angle_gamma 90.00
_cell_formula_units_Z 4
_cell_length_a 25.414(5)
_cell_length_b 4.2034(9)
_cell_length_c 16.357(3)
_cell_measurement_temperature 150(2)
_cell_volume 1405.3(5)
_diffrn_ambient_temperature 150(2)
_exptl_crystal_density_diffrn 3.195
_cod_original_sg_symbol_H-M 'C 2/c'
_cod_database_code 4100144

loop_
_symmetry_equiv_pos_as_xyz
'x, y, z'
'-x, y, -z+1/2'
'x+1/2, y+1/2, z'
'-x+1/2, y+1/2, -z+1/2'
'-x, -y, -z'
'x, -y, z-1/2'
'-x+1/2, -y+1/2, -z'
'x+1/2, -y+1/2, z-1/2'

loop_
_atom_site_label
_atom_site_type_symbol
_atom_site_fract_x
_atom_site_fract_y
_atom_site_fract_z
_atom_site_U_iso_or_equiv
_atom_site_adp_type
_atom_site_occupancy
_atom_site_symmetry_multiplicity
_atom_site_calc_flag
_atom_site_refinement_flags
_atom_site_disorder_assembly
_atom_site_disorder_group
Pt1 Pt 0.0000 0.0000 0.0000 0.01455(12) Uani 1 2 d S . .
Cl1 Cl -0.07369(8) -0.1347(4) 0.03265(13) 0.0211(3) Uani 1 1 d . . .
N1 N 0.0681(3) 0.0897(14) 0.1493(4) 0.0165(12) Uani 1 1 d . . .
C2 C 0.1287(3) -0.0342(15) 0.2006(5) 0.0162(13) Uani 1 1 d . . .
H2 H 0.1397 -0.1639 0.1652 0.019 Uiso 1 1 calc R . .
C3 C 0.1754(3) 0.0215(15) 0.3031(5) 0.0160(13) Uani 1 1 d . . .
I1 I 0.27006(2) -0.16451(11) 0.38014(3) 0.01774(13) Uani 1 1 d . . .
C4 C 0.1591(4) 0.2011(17) 0.3570(6) 0.0221(15) Uani 1 1 d . . .
H4 H 0.1894 0.2316 0.4283 0.026 Uiso 1 1 calc R . .
C5 C 0.0971(3) 0.3327(17) 0.3026(5) 0.0192(14) Uani 1 1 d . . .
H5 H 0.0848 0.4612 0.3365 0.023 Uiso 1 1 calc R . .
C6 C 0.0527(3) 0.2785(17) 0.1988(5) 0.0203(14) Uani 1 1 d . . .
H6 H 0.0108 0.3761 0.1621 0.024 Uiso 1 1 calc R . .

loop_
_atom_site_aniso_label
_atom_site_aniso_U_11
_atom_site_aniso_U_22
_atom_site_aniso_U_33
_atom_site_aniso_U_23
_atom_site_aniso_U_13
_atom_site_aniso_U_12
Pt1 0.0113(2) 0.01884(19) 0.00920(18) 0.00132(14) 0.00374(15) 0.00047(14)
Cl1 0.0142(8) 0.0324(9) 0.0145(8) 0.0009(7) 0.0073(7) -0.0042(7)
N1 0.013(3) 0.020(3) 0.012(3) 0.001(2) 0.005(2) -0.002(2)
C2 0.016(3) 0.017(3) 0.014(3) -0.002(3) 0.008(3) -0.002(3)
C3 0.015(3) 0.016(3) 0.008(3) 0.000(2) 0.002(3) 0.000(3)
I1 0.0145(2) 0.0197(2) 0.0117(2) 0.00063(17) 0.00379(18) 0.00199(17)
C4 0.018(4) 0.026(4) 0.019(4) -0.005(3) 0.010(3) -0.004(3)
C5 0.019(3) 0.026(3) 0.014(3) 0.000(3) 0.010(3) 0.003(3)
C6 0.013(3) 0.025(3) 0.020(3) -0.001(3) 0.008(3) 0.002(3)

loop_
_geom_bond_atom_site_label_1
_geom_bond_atom_site_label_2
_geom_bond_distance
_geom_bond_site_symmetry_2
_geom_bond_publ_flag
Pt1 N1 2.020(6) 5 ?
Pt1 N1 2.020(6) . ?
Pt1 Cl1 2.3025(17) . ?
Pt1 Cl1 2.3025(17) 5 ?
N1 C2 1.345(9) . ?
N1 C6 1.348(9) . ?
C2 C3 1.382(9) . ?
C3 C4 1.397(9) . ?
C3 I1 2.094(7) . ?
C4 C5 1.383(10) . ?
C5 C6 1.389(10) . ?
